data_5000029
loop_
_publ_author_name
'Andersen, A. M.'

_publ_section_title
;
 Structural Studies of Metabolic Products of Dopamine.
 III. Crystal and Molecular Structure of (-)-Adrenaline
;
_journal_name_full 'Acta Chemica Scandinavica'
_journal_page_first 239
_journal_page_last 244
_journal_paper_doi 10.3891/acta.chem.scand.29b-0239
_journal_volume 29B
_journal_year 1975
_chemical_formula_sum 'C9 H13 N O3'
_space_group_IT_number 4
_symmetry_cell_setting monoclinic
_symmetry_space_group_name_Hall 'P 2yb'
_symmetry_space_group_name_H-M 'P 1 21 1'
_cell_angle_alpha 90
_cell_angle_beta 98.02(2)
_cell_angle_gamma 90
_cell_formula_units_Z 2
_cell_length_a 7.873(2)
_cell_length_b 6.790(2)
_cell_length_c 8.638(2)
_cod_original_sg_symbol_H-M 'P 21'
_cod_original_formula_sum 'C9 H13 N1 O3'
_cod_database_code 5000029

loop_
_symmetry_equiv_pos_site_id
_symmetry_equiv_pos_as_xyz
1 x,y,z
2 -x,1/2+y,-z

loop_
_atom_site_label
_atom_site_type_symbol
_atom_site_fract_x
_atom_site_fract_y
_atom_site_fract_z
C1 C -0.18430 0.20550 0.41300
C2 C -0.09080 0.27690 0.55090
C3 C -0.13910 0.23900 0.69720
C4 C -0.28720 0.12660 0.70180
C5 C -0.37950 0.05040 0.56610
C6 C -0.32710 0.09040 0.42360
C7 C -0.13200 0.26420 0.25850
C8 C -0.23960 0.43690 0.19240
C9 C -0.31240 0.63540 -0.04900
H11 H -0.14200 0.43000 -0.01400
H12 H -0.08000 0.60400 0.09100
H2 H 0.00600 0.34800 0.54900
H22 H -0.27800 0.11100 0.90900
H23 H -0.08300 0.03400 0.16900
H5 H -0.47200 -0.02600 0.57100
H6 H -0.39000 0.03700 0.33700
H7 H -0.00600 0.30600 0.27200
H8 H -0.24300 0.55300 0.26500
H81 H -0.35900 0.39600 0.16900
H9 H -0.26400 0.69300 -0.13800
H91 H -0.35200 0.73700 0.00600
H92 H -0.40300 0.55000 -0.09100
N1 N -0.17870 0.52300 0.05100
O1 O -0.04780 0.30120 0.83180
O2 O -0.34460 0.08760 0.84170
O3 O -0.15770 0.11370 0.14230

loop_
_atom_type_symbol
_atom_type_radius_bond
C 0.68
H 0.23
N 0.68
O 0.68
